data_4347077
loop_
_publ_author_name
'Wang, Rongming'
'Liu, Xiaobin'
'Huang, Ao'
'Wang, Wen'
'Xiao, Zhenyu'
'Zhang, Liangliang'
'Dai, Fangna'
'Sun, Daofeng'

_publ_section_title
;
 Unprecedented Solvent-Dependent Sensitivities in Highly Efficient
 Detection of Metal Ions and Nitroaromatic Compounds by a Fluorescent
 Barium Metal-Organic Framework.
;
_journal_issue 4
_journal_name_full 'Inorganic chemistry'
_journal_page_first 1782
_journal_page_last 1787
_journal_paper_doi 10.1021/acs.inorgchem.5b02693
_journal_volume 55
_journal_year 2016
_chemical_formula_moiety 'C104 H77 Ba5 O25'
_chemical_formula_sum 'C103 H75 Ba5 O26'
_chemical_formula_weight 2415.33
_space_group_crystal_system triclinic
_space_group_IT_number 2
_space_group_name_Hall '-P 1'
_space_group_name_H-M_alt 'P -1'
_atom_sites_solution_hydrogens geom
_atom_sites_solution_primary iterative
_atom_sites_solution_secondary difmap
_audit_creation_date 2015-05-23
_audit_creation_method
;
Olex2 1.2
(compiled 2015.01.26 svn.r3150 for OlexSys, GUI svn.r4998)
;
_cell_angle_alpha 101.117(2)
_cell_angle_beta 101.1081(18)
_cell_angle_gamma 94.827(2)
_cell_formula_units_Z 2
_cell_length_a 10.8177(3)
_cell_length_b 19.8483(6)
_cell_length_c 25.8687(5)
_cell_measurement_reflns_used 17105
_cell_measurement_temperature 294.49(10)
_cell_measurement_theta_max 70.3050
_cell_measurement_theta_min 3.5620
_cell_volume 5305.4(2)
_computing_cell_refinement
;
CrysAlisPro, Agilent Technologies,
Version 1.171.36.32 (release 02-08-2013 CrysAlis171 .NET)
(compiled Aug  2 2013,16:46:58)
;
_computing_data_collection
;
CrysAlisPro, Agilent Technologies,
Version 1.171.36.32 (release 02-08-2013 CrysAlis171 .NET)
(compiled Aug  2 2013,16:46:58)
;
_computing_data_reduction
;
CrysAlisPro, Agilent Technologies,
Version 1.171.36.32 (release 02-08-2013 CrysAlis171 .NET)
(compiled Aug  2 2013,16:46:58)
;
_computing_molecular_graphics 'Olex2 (Dolomanov et al., 2009)'
_computing_publication_material 'Olex2 (Dolomanov et al., 2009)'
_computing_structure_refinement 'XL (Sheldrick, 2008)'
_computing_structure_solution
;
Superflip (Palatinus & Chapuis, 2007;Palatinus & van der Lee, 2008;
Palatinus et al., 2012)
;
_diffrn_ambient_temperature 294.49(10)
_diffrn_detector_area_resol_mean 16.0450
_diffrn_measured_fraction_theta_full 0.999
_diffrn_measured_fraction_theta_max 0.999
_diffrn_measurement_details
;
#__ type_ start__ end____ width___ exp.time_
  1 omega  -62.00   22.00   1.0000    1.0000
omega____ theta____ kappa____ phi______ frames
    -        0.0000  -57.0000   90.0000 84

#__ type_ start__ end____ width___ exp.time_
  2 omega  -21.00   50.00   1.0000    1.0000
omega____ theta____ kappa____ phi______ frames
    -        0.0000   57.0000  -90.0000 71

#__ type_ start__ end____ width___ exp.time_
  3 omega  -28.00    5.00   1.0000    1.0000
omega____ theta____ kappa____ phi______ frames
    -        0.0000  -38.0000  -60.0000 33

#__ type_ start__ end____ width___ exp.time_
  4 omega   28.00   76.00   1.0000    5.0000
omega____ theta____ kappa____ phi______ frames
    -       54.0000  -57.0000   60.0000 48

#__ type_ start__ end____ width___ exp.time_
  5 omega   13.00   56.00   1.0000    5.0000
omega____ theta____ kappa____ phi______ frames
    -       54.0000  -57.0000  150.0000 43

#__ type_ start__ end____ width___ exp.time_
  6 omega   97.00  123.00   1.0000    5.0000
omega____ theta____ kappa____ phi______ frames
    -       54.0000   57.0000   90.0000 26

#__ type_ start__ end____ width___ exp.time_
  7 omega    7.00   58.00   1.0000    5.0000
omega____ theta____ kappa____ phi______ frames
    -       54.0000   19.0000 -120.0000 51

#__ type_ start__ end____ width___ exp.time_
  8 omega  -15.00   76.00   1.0000    5.0000
omega____ theta____ kappa____ phi______ frames
    -       54.0000  -57.0000  -60.0000 91

#__ type_ start__ end____ width___ exp.time_
  9 omega   30.00  122.00   1.0000    5.0000
omega____ theta____ kappa____ phi______ frames
    -       54.0000   77.0000   60.0000 92

#__ type_ start__ end____ width___ exp.time_
 10 omega   23.00  111.00   1.0000    5.0000
omega____ theta____ kappa____ phi______ frames
    -       54.0000 -125.0000  -60.0000 88

#__ type_ start__ end____ width___ exp.time_
 11 omega   82.00  121.00   1.0000    5.0000
omega____ theta____ kappa____ phi______ frames
    -       54.0000   19.0000 -120.0000 39

#__ type_ start__ end____ width___ exp.time_
 12 omega   91.00  119.00   1.0000    5.0000
omega____ theta____ kappa____ phi______ frames
    -       54.0000   57.0000 -180.0000 28

#__ type_ start__ end____ width___ exp.time_
 13 omega   35.00   96.00   1.0000   22.0000
omega____ theta____ kappa____ phi______ frames
    -      108.0000 -111.0000 -180.0000 61

#__ type_ start__ end____ width___ exp.time_
 14 omega   39.00  115.00   1.0000   22.0000
omega____ theta____ kappa____ phi______ frames
    -      108.0000 -111.0000 -150.0000 76

#__ type_ start__ end____ width___ exp.time_
 15 omega   78.00  145.00   1.0000   22.0000
omega____ theta____ kappa____ phi______ frames
    -      108.0000  -91.0000 -180.0000 67

#__ type_ start__ end____ width___ exp.time_
 16 omega   81.00  115.00   1.0000   22.0000
omega____ theta____ kappa____ phi______ frames
    -      108.0000 -111.0000   60.0000 34

#__ type_ start__ end____ width___ exp.time_
 17 omega   78.00  155.00   1.0000   22.0000
omega____ theta____ kappa____ phi______ frames
    -      108.0000   77.0000    0.0000 77

#__ type_ start__ end____ width___ exp.time_
 18 omega   80.00  153.00   1.0000   22.0000
omega____ theta____ kappa____ phi______ frames
    -      108.0000   77.0000   30.0000 73

#__ type_ start__ end____ width___ exp.time_
 19 omega  100.00  173.00   1.0000   22.0000
omega____ theta____ kappa____ phi______ frames
    -      108.0000   50.0000  -90.0000 73

#__ type_ start__ end____ width___ exp.time_
 20 omega   48.00  102.00   1.0000   22.0000
omega____ theta____ kappa____ phi______ frames
    -      108.0000  -50.0000 -180.0000 54

#__ type_ start__ end____ width___ exp.time_
 21 omega   45.00   89.00   1.0000   22.0000
omega____ theta____ kappa____ phi______ frames
    -      108.0000  -25.0000    0.0000 44

#__ type_ start__ end____ width___ exp.time_
 22 omega   35.00   79.00   1.0000   22.0000
omega____ theta____ kappa____ phi______ frames
    -      108.0000  -38.0000  -90.0000 44

#__ type_ start__ end____ width___ exp.time_
 23 omega   42.00  125.00   1.0000   22.0000
omega____ theta____ kappa____ phi______ frames
    -      108.0000  -63.0000  -30.0000 83

#__ type_ start__ end____ width___ exp.time_
 24 omega   52.00  110.00   1.0000   22.0000
omega____ theta____ kappa____ phi______ frames
    -      108.0000 -111.0000    0.0000 58

#__ type_ start__ end____ width___ exp.time_
 25 omega   34.00   62.00   1.0000   22.0000
omega____ theta____ kappa____ phi______ frames
    -      108.0000  -25.0000 -150.0000 28

#__ type_ start__ end____ width___ exp.time_
 26 omega   87.00  178.00   1.0000   22.0000
omega____ theta____ kappa____ phi______ frames
    -      108.0000   50.0000  -60.0000 91

#__ type_ start__ end____ width___ exp.time_
 27 omega   82.00  138.00   1.0000   22.0000
omega____ theta____ kappa____ phi______ frames
    -      108.0000  178.0000 -150.0000 56

#__ type_ start__ end____ width___ exp.time_
 28 omega   96.00  178.00   1.0000   22.0000
omega____ theta____ kappa____ phi______ frames
    -      108.0000   77.0000  -30.0000 82

#__ type_ start__ end____ width___ exp.time_
 29 omega  -74.00   26.00   1.0000    1.0000
omega____ theta____ kappa____ phi______ frames
    -        0.0000  -19.0000  150.0000 100
;
_diffrn_measurement_device_type 'SuperNova, Dual, Cu at zero, Eos'
_diffrn_measurement_method '\w scans'
_diffrn_orient_matrix_UB_11 -0.0456760000
_diffrn_orient_matrix_UB_12 -0.0773478000
_diffrn_orient_matrix_UB_13 -0.0061821000
_diffrn_orient_matrix_UB_21 -0.1344850000
_diffrn_orient_matrix_UB_22 0.0175046000
_diffrn_orient_matrix_UB_23 0.0037466000
_diffrn_orient_matrix_UB_31 -0.0350450000
_diffrn_orient_matrix_UB_32 -0.0083416000
_diffrn_orient_matrix_UB_33 -0.0617030000
_diffrn_radiation_monochromator mirror
_diffrn_radiation_type CuK\a
_diffrn_radiation_wavelength 1.54184
_diffrn_reflns_av_R_equivalents 0.0522
_diffrn_reflns_av_unetI/netI 0.0681
_diffrn_reflns_limit_h_max 12
_diffrn_reflns_limit_h_min -12
_diffrn_reflns_limit_k_max 23
_diffrn_reflns_limit_k_min -22
_diffrn_reflns_limit_l_max 23
_diffrn_reflns_limit_l_min -30
_diffrn_reflns_number 37135
_diffrn_reflns_theta_full 67.08
_diffrn_reflns_theta_max 67.08
_diffrn_reflns_theta_min 3.19
_diffrn_source 'SuperNova (Cu) X-ray Source'
_exptl_absorpt_coefficient_mu 14.785
_exptl_absorpt_correction_T_max 1.00000
_exptl_absorpt_correction_T_min 0.38335
_exptl_absorpt_correction_type multi-scan
_exptl_absorpt_process_details
;
CrysAlisPro, Agilent Technologies,
Version 1.171.36.32 (release 02-08-2013 CrysAlis171 .NET)
(compiled Aug  2 2013,16:46:58)
Empirical absorption correction using spherical harmonics,
 implemented in SCALE3 ABSPACK scaling algorithm.
;
_exptl_crystal_colour
;
;
_exptl_crystal_density_diffrn 1.512
_exptl_crystal_density_method 'not measured'
_exptl_crystal_description
;
;
_exptl_crystal_F_000 2362
_platon_squeeze_details
;
;
_refine_diff_density_max 5.411
_refine_diff_density_min -3.199
_refine_diff_density_rms 0.383
_refine_ls_extinction_method none
_refine_ls_goodness_of_fit_ref 1.165
_refine_ls_hydrogen_treatment mixed
_refine_ls_matrix_type full
_refine_ls_number_parameters 1218
_refine_ls_number_reflns 18908
_refine_ls_number_restraints 2724
_refine_ls_restrained_S_all 1.088
_refine_ls_R_factor_all 0.1432
_refine_ls_R_factor_gt 0.1353
_refine_ls_shift/su_max 0.035
_refine_ls_shift/su_mean 0.001
_refine_ls_structure_factor_coef Fsqd
_refine_ls_weighting_details 'calc w=1/[\s^2^(Fo^2^)+(0.0001P)^2^+735.9563P] where P=(Fo^2^+2Fc^2^)/3'
_refine_ls_weighting_scheme calc
_refine_ls_wR_factor_gt 0.3473
_refine_ls_wR_factor_ref 0.3503
_reflns_number_gt 16940
_reflns_number_total 18908
_reflns_threshold_expression >2sigma(I)
_cod_data_source_file ic5b02693_si_002.cif
_cod_data_source_block lxb-1045
_cod_database_code 4347077
_chemical_oxdiff_formula 'C H O Ba'
_reflns_odcompleteness_completeness 99.95
_reflns_odcompleteness_iscentric 1
_reflns_odcompleteness_theta 66.97
_olex2_refinement_description
;
1. Fixed Uiso
 At 1.2 times of:
  All C(H) groups, All C(H,H) groups
 At 1.5 times of:
  All C(H,H,H) groups, All O(H) groups, All O(H,H) groups
2. Restrained distances
 O37-H37
 0.85 with sigma of 0.01
 O2-H2
 0.85 with sigma of 0.01
 C113-H37
 1.899604 with sigma of 0.02
 Ba1-H37
 3.374713 with sigma of 0.02
 C6-H2
 1.847104 with sigma of 0.02
 Ba4-H2
 3.509031 with sigma of 0.02
3. Uiso/Uaniso restraints and constraints
C149 \\sim C146 \\sim C140 \\sim C137 \\sim C139 \\sim C147 \\sim C148 \\sim
C141 \\sim C142 \\sim C1 \\sim C5 \\sim C7 \\sim C8 \\sim C9 \\sim C10 \\sim
C11 \\sim C12 \\sim C14 \\sim C15 \\sim C16 \\sim C17 \\sim C19 \\sim C20 \\sim
C21 \\sim C22 \\sim C23 \\sim C25 \\sim C26 \\sim C28 \\sim C30 \\sim C31 \\sim
C32 \\sim C33 \\sim C34 \\sim C35 \\sim C36 \\sim C37 \\sim C38 \\sim C39 \\sim
C0AA \\sim C41 \\sim C42 \\sim C43 \\sim C44 \\sim C46 \\sim C47 \\sim C48
\\sim C50 \\sim C51 \\sim C52 \\sim C54 \\sim C55 \\sim C56 \\sim C57 \\sim C59
\\sim C60 \\sim C61 \\sim C62 \\sim C63 \\sim C65 \\sim C66 \\sim C67 \\sim C68
\\sim C69 \\sim C71 \\sim C73 \\sim C75 \\sim C76 \\sim C77 \\sim C78 \\sim C79
\\sim C80 \\sim C81 \\sim C82 \\sim C83 \\sim C84 \\sim C85 \\sim C86 \\sim C89
\\sim C90 \\sim C91 \\sim C94 \\sim C95 \\sim C96 \\sim C98 \\sim C99 \\sim
C101 \\sim C103 \\sim C104 \\sim C106 \\sim C109 \\sim C110 \\sim C113 \\sim
C117 \\sim C118 \\sim C123 \\sim C124 \\sim C131 \\sim C138 \\sim C145 \\sim
C144 \\sim C40 \\sim C6 \\sim C4 \\sim O4 \\sim O5 \\sim O6 \\sim O7 \\sim O9
\\sim O10 \\sim O11 \\sim O12 \\sim O15 \\sim O18 \\sim O19 \\sim O20 \\sim O21
\\sim O22 \\sim O23 \\sim O25 \\sim O26 \\sim O30 \\sim O31 \\sim O33 \\sim O34
\\sim O37 \\sim O39 \\sim O144 \\sim O2: within 3.7A with sigma of 0.005 and
sigma for terminal atoms of 0.001
4.a Rotating group:
 O26(H26A,H26B), O39(H39A,H39B), O144(H14A,H14B)
4.b Secondary CH2 refined with riding coordinates:
 C113(H11A,H11B)
4.c Aromatic/amide H refined with riding coordinates:
 C137(H137), C139(H139), C142(H142), C1(H1), C5(H5), C7(H7), C12(H12),
 C17(H17), C19(H19), C20(H20), C22(H22), C31(H31), C32(H32), C35(H35), C36(H36),
  C38(H38), C39(H39), C0AA(H0AA), C41(H41), C42(H42), C43(H43), C44(H44),
 C47(H47), C48(H48), C50(H50), C54(H54), C55(H55), C57(H57), C61(H61), C62(H62),
  C66(H66), C67(H67), C68(H68), C73(H73), C75(H75), C77(H77), C78(H78),
 C82(H82), C83(H83), C84(H84), C85(H85), C89(H89), C90(H90), C91(H91), C96(H96),
  C99(H99), C101(H101), C103(H103), C104(H104), C106(H106), C109(H109),
 C110(H110), C117(H117), C118(H118), C123(H123), C124(H124), C131(H131),
 C138(H138), C145(H145), C144(H144), C6(H6)
4.d Idealised Me refined as rotating group:
 C40(H40A,H40B,H40C), C4(H4A,H4B,H4C)
;
_olex2_submission_special_instructions 'No special instructions were received'

loop_
_space_group_symop_id
_space_group_symop_operation_xyz
1 'x, y, z'
2 '-x, -y, -z'

loop_
_atom_site_label
_atom_site_type_symbol
_atom_site_fract_x
_atom_site_fract_y
_atom_site_fract_z
_atom_site_U_iso_or_equiv
_atom_site_adp_type
_atom_site_occupancy
_atom_site_calc_flag
_atom_site_refinement_flags_posn
_atom_site_refinement_flags_adp
Ba1 Ba 0.14841(10) 0.19282(6) 0.21056(4) 0.0144(3) Uani 1 d D .
Ba2 Ba 0.82653(11) 0.18894(6) 0.28947(4) 0.0149(3) Uani 1 d . .
Ba3 Ba 0.53567(11) 0.29864(6) 0.19253(5) 0.0172(3) Uani 1 d . .
Ba4 Ba 0.46462(12) 0.20723(7) 0.34293(5) 0.0231(3) Uani 1 d D .
Ba5 Ba 0.93015(12) -0.63601(6) 0.22817(5) 0.0227(3) Uani 1 d . .
O4 O 0.9233(15) 0.2158(8) 0.3974(6) 0.0295(15) Uani 1 d . U
O5 O 0.8936(14) 0.2153(8) 0.1937(6) 0.0246(15) Uani 1 d . U
O6 O 0.4021(15) 0.1795(8) 0.2194(6) 0.0292(13) Uani 1 d . U
O7 O 0.2880(16) 0.2892(8) 0.1609(7) 0.0323(11) Uani 1 d . U
O9 O 0.7915(15) 0.0626(8) 0.3174(6) 0.0306(11) Uani 1 d . U
O10 O 0.6823(15) 0.2002(8) 0.1815(6) 0.0267(12) Uani 1 d . U
O11 O 0.8082(15) 0.0455(8) 0.2299(7) 0.0307(14) Uani 1 d . U
O12 O 0.9508(15) -0.1459(8) 0.7088(6) 0.0301(17) Uani 1 d . U
C149 C 0.486(2) 0.1349(13) 0.2215(10) 0.0315(9) Uani 1 d . U
O15 O 0.7165(15) 0.2252(8) 0.3809(6) 0.0301(11) Uani 1 d . U
C146 C 0.785(2) 0.1891(11) 0.1663(9) 0.0253(15) Uani 1 d . U
O18 O 0.5706(15) 0.3085(8) 0.3009(6) 0.0303(12) Uani 1 d . U
O19 O 0.7713(15) 0.3292(8) 0.2905(6) 0.0293(13) Uani 1 d . U
O20 O 0.1019(16) 0.3170(8) 0.1752(7) 0.0321(11) Uani 1 d . U
O21 O 0.5886(16) 0.4403(8) 0.2227(7) 0.0312(18) Uani 1 d . U
O22 O 0.7516(15) -0.1195(8) 0.6985(6) 0.0297(17) Uani 1 d . U
O23 O 0.0640(15) 0.2941(8) 0.2942(7) 0.0322(16) Uani 1 d . U
C140 C 0.856(2) -0.1180(12) 0.6867(9) 0.0293(18) Uani 1 d . U
O25 O 0.5536(16) -0.6944(9) 0.0882(7) 0.0353(17) Uani 1 d . U
O26 O 0.0920(15) 0.1514(9) 0.0998(7) 0.0323(10) Uani 1 d . U
H26A H 0.0995 0.1048 0.0792 0.048 Uiso 1 d GR .
H26B H 0.0610 0.1808 0.0742 0.048 Uiso 1 d GR .
C137 C 0.889(2) 0.1889(13) 0.6767(10) 0.0329(17) Uani 1 d . U
H137 H 0.9077 0.2100 0.7132 0.040 Uiso 1 calc R .
C139 C 0.880(2) 0.1376(12) 0.4767(9) 0.0304(13) Uani 1 d . U
H139 H 0.9552 0.1368 0.4647 0.037 Uiso 1 calc R .
O30 O 0.5709(16) 0.1397(8) 0.2624(7) 0.0315(9) Uani 1 d . U
O31 O 0.7388(17) -0.6617(9) 0.1462(7) 0.0384(12) Uani 1 d . U
O33 O 0.2692(15) 0.2802(8) 0.3088(7) 0.0319(15) Uani 1 d . U
O34 O 0.8009(17) -0.5273(9) 0.2488(7) 0.0389(13) Uani 1 d . U
C147 C 0.817(2) 0.2086(12) 0.4088(10) 0.0297(14) Uani 1 d . U
C148 C 0.173(2) 0.3066(13) 0.3231(10) 0.0322(19) Uani 1 d . U
O37 O 0.0021(15) 0.0625(8) 0.1778(7) 0.0323(10) Uani 1 d D U
H37 H -0.071(10) 0.053(3) 0.184(9) 0.049 Uiso 1 d DR .
C141 C 0.659(2) -0.5450(13) -0.0028(10) 0.0340(14) Uani 1 d . U
O39 O 1.1501(17) -0.5435(9) 0.2707(7) 0.0396(13) Uani 1 d . U
H39A H 1.2340 -0.5552 0.2909 0.059 Uiso 1 d GR .
H39B H 1.1601 -0.4923 0.2688 0.059 Uiso 1 d GR .
C142 C 0.881(2) 0.6788(13) 0.4961(10) 0.0337(19) Uani 1 d . U
H142 H 0.8944 0.7105 0.5288 0.040 Uiso 1 calc R .
C1 C 1.025(2) -0.2278(13) 0.1652(10) 0.0334(15) Uani 1 d . U
H1 H 1.0845 -0.2076 0.1496 0.040 Uiso 1 calc R .
O144 O 0.9693(17) -0.5152(9) 0.1846(7) 0.0391(12) Uani 1 d . U
H14A H 1.0329 -0.4808 0.1982 0.059 Uiso 1 d GR .
H14B H 0.9197 -0.5063 0.1555 0.059 Uiso 1 d GR .
C5 C 0.675(2) -0.5405(13) -0.1449(10) 0.0335(15) Uani 1 d . U
H5 H 0.6792 -0.5091 -0.1671 0.040 Uiso 1 calc R .
C7 C 0.616(2) -0.0691(11) -0.1302(9) 0.0239(16) Uani 1 d . U
H7 H 0.6840 -0.0943 -0.1338 0.029 Uiso 1 calc R .
C8 C 0.628(2) -0.0177(11) -0.0791(9) 0.0242(14) Uani 1 d . U
C9 C 0.802(2) -0.3266(12) -0.1561(10) 0.031(2) Uani 1 d . U
C10 C 0.666(2) -0.4721(13) 0.0193(10) 0.0337(13) Uani 1 d . U
C11 C 0.834(2) 0.0098(13) 0.5899(10) 0.0306(14) Uani 1 d . U
C12 C 0.777(2) 0.1410(11) 0.1125(9) 0.0245(13) Uani 1 d . U
H12 H 0.8499 0.1239 0.1047 0.029 Uiso 1 calc R .
C14 C 0.663(2) -0.6599(13) 0.1032(11) 0.0354(18) Uani 1 d . U
C15 C 0.688(2) -0.4221(13) -0.0116(10) 0.0334(14) Uani 1 d . U
C16 C 0.844(2) 0.0237(13) 0.4974(10) 0.0310(13) Uani 1 d . U
C17 C 0.708(2) -0.0231(11) 0.0693(9) 0.0243(14) Uani 1 d . U
H17 H 0.7215 0.0060 0.1031 0.029 Uiso 1 calc R .
C19 C 0.896(2) 0.2268(13) 0.6438(10) 0.0331(17) Uani 1 d . U
H19 H 0.9059 0.2746 0.6560 0.040 Uiso 1 calc R .
C20 C 0.704(2) -0.3899(13) -0.0963(10) 0.0325(16) Uani 1 d . U
H20 H 0.6475 -0.3574 -0.0944 0.039 Uiso 1 calc R .
C21 C 0.863(2) 0.0950(13) 0.5149(10) 0.0307(13) Uani 1 d . U
C22 C 0.787(2) -0.1205(13) 0.4605(10) 0.0312(17) Uani 1 d . U
H22 H 0.7668 -0.1680 0.4478 0.037 Uiso 1 calc R .
C23 C 0.618(2) 0.0968(11) -0.0235(9) 0.0247(13) Uani 1 d . U
C25 C 0.798(2) 0.0251(12) 0.2726(10) 0.0310(15) Uani 1 d . U
C26 C 0.672(2) -0.2067(13) 0.2547(10) 0.0332(12) Uani 1 d . U
C28 C 0.682(2) 0.3390(12) 0.3169(10) 0.0305(15) Uani 1 d . U
C30 C 0.693(3) -0.5157(14) 0.2347(11) 0.0387(13) Uani 1 d . U
C31 C 0.943(2) -0.1908(13) 0.1849(10) 0.0333(15) Uani 1 d . U
H31 H 0.9446 -0.1449 0.1816 0.040 Uiso 1 calc R .
C32 C 0.521(2) -0.0812(11) -0.1693(9) 0.0239(17) Uani 1 d . U
H32 H 0.4523 -0.0566 -0.1662 0.029 Uiso 1 calc R .
C33 C 0.608(2) 0.0507(11) -0.0761(9) 0.0245(13) Uani 1 d . U
C34 C 0.678(2) -0.5159(13) -0.0891(10) 0.0332(14) Uani 1 d . U
C35 C 0.798(2) 0.1779(12) 0.4568(10) 0.0306(13) Uani 1 d . U
H35 H 0.7291 0.1874 0.4725 0.037 Uiso 1 calc R .
C36 C 0.852(2) 0.6544(13) 0.3992(10) 0.0338(18) Uani 1 d . U
H36 H 0.8464 0.6713 0.3678 0.041 Uiso 1 calc R .
C37 C 0.850(2) -0.2889(13) 0.2146(10) 0.0337(12) Uani 1 d . U
C38 C 0.799(2) -0.0504(12) 0.2726(10) 0.0321(13) Uani 1 d . U
H38 H 0.8229 -0.0627 0.3057 0.038 Uiso 1 calc R .
C39 C 0.147(2) 0.5171(13) 0.4119(10) 0.0338(19) Uani 1 d . U
H39 H 0.1345 0.4866 0.3787 0.041 Uiso 1 calc R .
C0AA C 0.704(2) -0.1356(12) 0.0148(9) 0.0242(17) Uani 1 d . U
H0AA H 0.7144 -0.1820 0.0130 0.029 Uiso 1 calc R .
C41 C 0.718(2) -0.0914(11) 0.0647(9) 0.0244(16) Uani 1 d . U
H41 H 0.7339 -0.1092 0.0957 0.029 Uiso 1 calc R .
C42 C 0.767(2) -0.1015(12) 0.2284(10) 0.0325(13) Uani 1 d . U
H42 H 0.7454 -0.0903 0.1948 0.039 Uiso 1 calc R .
C43 C 0.632(2) -0.5969(13) 0.0273(10) 0.0348(14) Uani 1 d . U
H43 H 0.5577 -0.6273 0.0131 0.042 Uiso 1 calc R .
C44 C 0.676(2) -0.1124(11) -0.0306(9) 0.0242(15) Uani 1 d . U
H44 H 0.6674 -0.1434 -0.0634 0.029 Uiso 1 calc R .
C46 C 0.763(2) -0.3180(13) 0.2405(10) 0.0338(12) Uani 1 d . U
C47 C 0.487(2) -0.1999(13) 0.2958(10) 0.0338(16) Uani 1 d . U
H47 H 0.4230 -0.1752 0.3062 0.041 Uiso 1 calc R .
C48 C 0.792(2) -0.3832(13) -0.1275(10) 0.0325(16) Uani 1 d . U
H48 H 0.8478 -0.4162 -0.1307 0.039 Uiso 1 calc R .
C50 C 0.651(2) -0.4475(13) 0.0750(10) 0.0345(14) Uani 1 d . U
H50 H 0.6356 -0.4796 0.0956 0.041 Uiso 1 calc R .
C51 C 0.865(2) 0.6058(13) 0.4954(10) 0.0333(17) Uani 1 d . U
C52 C 0.824(2) -0.0193(13) 0.5345(10) 0.0308(13) Uani 1 d . U
C54 C 0.577(2) 0.0802(11) -0.1235(9) 0.0250(15) Uani 1 d . U
H54 H 0.5730 0.0523 -0.1572 0.030 Uiso 1 calc R .
C55 C 0.201(2) 0.3523(13) 0.3781(10) 0.0330(17) Uani 1 d . U
H55 H 0.2850 0.3691 0.3943 0.040 Uiso 1 calc R .
C56 C 0.669(2) -0.5643(13) -0.0567(10) 0.0337(14) Uani 1 d . U
C57 C 0.705(2) -0.3491(13) 0.0146(10) 0.0339(15) Uani 1 d . U
H57 H 0.7254 -0.3157 -0.0042 0.041 Uiso 1 calc R .
C59 C 0.853(2) 0.0836(13) 0.6088(10) 0.0311(13) Uani 1 d . U
C60 C 0.660(2) -0.0430(11) -0.0306(9) 0.0242(13) Uani 1 d . U
C61 C 0.877(2) 0.7021(13) 0.4498(10) 0.0339(19) Uani 1 d . U
H61 H 0.8905 0.7494 0.4512 0.041 Uiso 1 calc R .
C62 C 0.765(2) -0.3917(13) 0.2456(10) 0.0350(14) Uani 1 d . U
H62 H 0.8426 -0.4029 0.2624 0.042 Uiso 1 calc R .
C63 C 0.656(2) 0.0725(11) 0.0230(9) 0.0244(13) Uani 1 d . U
C65 C 0.851(2) -0.2171(13) 0.2109(10) 0.0331(12) Uani 1 d . U
C66 C 0.832(2) -0.0094(13) 0.4408(10) 0.0309(15) Uani 1 d . U
H66 H 0.8416 0.0176 0.4158 0.037 Uiso 1 calc R .
C67 C 1.021(2) -0.3000(13) 0.1680(10) 0.0338(15) Uani 1 d . U
H67 H 1.0739 -0.3277 0.1515 0.041 Uiso 1 calc R .
C68 C 0.819(2) 0.3895(13) 0.4888(10) 0.0327(18) Uani 1 d . U
H68 H 0.8127 0.3577 0.4566 0.039 Uiso 1 calc R .
C69 C 0.864(2) 0.1256(13) 0.5683(10) 0.0315(13) Uani 1 d . U
C71 C 0.765(2) -0.1765(13) 0.2316(10) 0.0330(13) Uani 1 d . U
C73 C 0.666(2) -0.6113(13) -0.1666(11) 0.0343(17) Uani 1 d . U
H73 H 0.6622 -0.6268 -0.2033 0.041 Uiso 1 calc R .
C75 C 0.883(2) -0.0775(12) 0.6446(9) 0.0301(15) Uani 1 d . U
H75 H 0.9508 -0.0869 0.6283 0.036 Uiso 1 calc R .
C76 C 0.135(2) 0.4186(13) 0.4572(10) 0.0335(19) Uani 1 d . U
C77 C 0.807(2) -0.0779(13) 0.4249(10) 0.0314(16) Uani 1 d . U
H77 H 0.8035 -0.0981 0.3890 0.038 Uiso 1 calc R .
C78 C 0.941(2) -0.3263(13) 0.1950(10) 0.0341(14) Uani 1 d . U
H78 H 0.9461 -0.3709 0.2007 0.041 Uiso 1 calc R .
C79 C 0.151(2) 0.4922(13) 0.4596(10) 0.0335(19) Uani 1 d . U
C80 C 0.677(2) 0.0040(11) 0.0215(9) 0.0244(13) Uani 1 d . U
C81 C 0.671(2) -0.2782(13) 0.2597(10) 0.0338(12) Uani 1 d . U
C82 C 0.856(2) 0.1163(13) 0.6628(10) 0.0315(15) Uani 1 d . U
H82 H 0.8376 0.0914 0.6878 0.038 Uiso 1 calc R .
C83 C 0.661(2) -0.3799(13) 0.0964(11) 0.0343(14) Uani 1 d . U
H83 H 0.6478 -0.3656 0.1311 0.041 Uiso 1 calc R .
C84 C 0.669(2) 0.1220(11) 0.0757(9) 0.0249(13) Uani 1 d . U
H84 H 0.5964 0.1406 0.0833 0.030 Uiso 1 calc R .
C85 C 0.816(2) -0.0317(12) 0.6311(9) 0.0305(14) Uani 1 d . U
H85 H 0.7501 -0.0230 0.6486 0.037 Uiso 1 calc R .
C86 C 0.841(2) 0.5574(13) 0.4432(10) 0.0329(16) Uani 1 d . U
C89 C 0.671(3) -0.4424(13) 0.2292(10) 0.0354(14) Uani 1 d . U
H89 H 0.5906 -0.4334 0.2141 0.043 Uiso 1 calc R .
C90 C 0.691(2) -0.3292(13) 0.0665(10) 0.0346(17) Uani 1 d . U
H90 H 0.7009 -0.2823 0.0826 0.042 Uiso 1 calc R .
C91 C 0.588(2) 0.1668(11) -0.0229(9) 0.0251(15) Uani 1 d . U
H91 H 0.5902 0.1964 0.0100 0.030 Uiso 1 calc R .
C94 C 0.694(2) -0.4438(13) -0.0662(10) 0.0331(14) Uani 1 d . U
C95 C 0.825(2) 0.4873(13) 0.4411(10) 0.0326(16) Uani 1 d . U
C96 C 0.576(2) -0.1697(13) 0.2724(10) 0.0325(9) Uani 1 d . U
H96 H 0.5729 -0.1243 0.2682 0.039 Uiso 1 calc R .
C98 C 0.829(2) 0.4614(13) 0.4883(10) 0.0325(17) Uani 1 d . U
C99 C 0.554(2) 0.1458(11) -0.1205(9) 0.0257(17) Uani 1 d . U
H99 H 0.5362 0.1628 -0.1519 0.031 Uiso 1 calc R .
C101 C 0.835(2) 0.5843(13) 0.3955(10) 0.0332(17) Uani 1 d . U
H101 H 0.8209 0.5542 0.3620 0.040 Uiso 1 calc R .
C103 C 0.160(2) 0.5859(13) 0.4154(10) 0.035(2) Uani 1 d . U
H103 H 0.1566 0.6026 0.3840 0.041 Uiso 1 calc R .
C104 C 0.796(2) -0.0922(13) 0.5143(10) 0.0309(15) Uani 1 d . U
H104 H 0.7844 -0.1210 0.5378 0.037 Uiso 1 calc R .
C106 C 0.557(2) 0.1901(12) -0.0696(9) 0.0252(17) Uani 1 d . U
H106 H 0.5370 0.2351 -0.0682 0.030 Uiso 1 calc R .
C109 C 0.110(2) 0.3705(13) 0.4056(10) 0.0328(17) Uani 1 d . U
H109 H 0.0262 0.3509 0.3903 0.039 Uiso 1 calc R .
C110 C 0.492(2) -0.2676(13) 0.3038(10) 0.0342(16) Uani 1 d . U
H110 H 0.4327 -0.2879 0.3196 0.041 Uiso 1 calc R .
C113 C 0.046(2) 0.0000(12) 0.1543(10) 0.0323(10) Uani 1 d D U
H11A H 0.0812 0.0081 0.1240 0.039 Uiso 1 calc R .
H11B H -0.0269 -0.0354 0.1402 0.039 Uiso 1 calc R .
C117 C 0.709(2) 0.3879(12) 0.3693(10) 0.0316(14) Uani 1 d . U
H117 H 0.6524 0.3836 0.3915 0.038 Uiso 1 calc R .
C118 C 0.587(2) -0.3038(13) 0.2880(10) 0.0342(14) Uani 1 d . U
H118 H 0.5945 -0.3468 0.2966 0.041 Uiso 1 calc R .
C123 C 0.807(2) 0.4378(12) 0.3887(10) 0.0319(14) Uani 1 d . U
H123 H 0.8676 0.4418 0.3680 0.038 Uiso 1 calc R .
C124 C 0.180(2) 0.6339(13) 0.4656(10) 0.034(2) Uani 1 d . U
H124 H 0.1928 0.6812 0.4670 0.041 Uiso 1 calc R .
C131 C 0.703(2) -0.6056(13) 0.0733(10) 0.0351(14) Uani 1 d . U
H131 H 0.7792 -0.5773 0.0878 0.042 Uiso 1 calc R .
C138 C 0.890(2) 0.2004(13) 0.5903(10) 0.0320(14) Uani 1 d . U
H138 H 0.9017 0.2302 0.5676 0.038 Uiso 1 calc R .
C145 C 0.667(2) -0.6375(13) -0.0805(10) 0.0341(16) Uani 1 d . U
H145 H 0.6686 -0.6698 -0.0588 0.041 Uiso 1 calc R .
C144 C 0.664(2) -0.6588(13) -0.1334(10) 0.0344(16) Uani 1 d . U
H144 H 0.6600 -0.7057 -0.1480 0.041 Uiso 1 calc R .
C40 C 0.144(2) -0.0275(13) 0.1918(10) 0.0323(9) Uani 1 d . U
H40A H 0.2162 -0.0347 0.1760 0.048 Uiso 1 calc GR .
H40B H 0.1081 -0.0707 0.1977 0.048 Uiso 1 calc GR .
H40C H 0.1693 0.0052 0.2256 0.048 Uiso 1 calc GR .
O2 O 0.5694(15) 0.0746(8) 0.3597(7) 0.0323(9) Uani 1 d D U
H2 H 0.6499(18) 0.076(2) 0.367(7) 0.048 Uiso 1 d DR .
C6 C 0.515(2) 0.0062(12) 0.3451(10) 0.0322(10) Uani 1 d D U
H6 H 0.5212 -0.0246 0.3682 0.039 Uiso 1 calc R .
C4 C 0.440(2) -0.0130(13) 0.2837(10) 0.0321(8) Uani 1 d . U
H4A H 0.4965 -0.0021 0.2611 0.048 Uiso 1 calc GR .
H4B H 0.3697 0.0130 0.2793 0.048 Uiso 1 calc GR .
H4C H 0.4103 -0.0616 0.2738 0.048 Uiso 1 calc GR .

loop_
_atom_site_aniso_label
_atom_site_aniso_U_11
_atom_site_aniso_U_22
_atom_site_aniso_U_33
_atom_site_aniso_U_23
_atom_site_aniso_U_13
_atom_site_aniso_U_12
Ba1 0.0144(5) 0.0188(5) 0.0107(5) 0.0030(4) 0.0034(4) 0.0045(4)
Ba2 0.0170(6) 0.0173(5) 0.0102(5) 0.0016(4) 0.0024(4) 0.0054(4)
Ba3 0.0196(6) 0.0186(6) 0.0148(6) 0.0043(4) 0.0049(4) 0.0048(4)
Ba4 0.0189(6) 0.0343(7) 0.0180(6) 0.0084(5) 0.0050(5) 0.0051(5)
Ba5 0.0214(6) 0.0194(6) 0.0286(7) 0.0057(5) 0.0065(5) 0.0063(5)
O4 0.030(3) 0.032(3) 0.027(3) 0.009(2) 0.005(2) 0.007(2)
O5 0.024(3) 0.026(3) 0.023(3) 0.003(2) 0.006(2) 0.005(2)
O6 0.029(2) 0.030(2) 0.028(2) 0.004(2) 0.006(2) 0.008(2)
O7 0.031(2) 0.033(2) 0.032(2) 0.0054(18) 0.0067(18) 0.0072(18)
O9 0.031(2) 0.032(2) 0.029(2) 0.0070(19) 0.0061(19) 0.0067(19)
O10 0.027(2) 0.028(2) 0.025(2) 0.003(2) 0.006(2) 0.006(2)
O11 0.031(2) 0.030(2) 0.030(2) 0.006(2) 0.006(2) 0.007(2)
O12 0.032(3) 0.035(3) 0.027(3) 0.015(3) 0.003(3) 0.010(3)
C149 0.0313(17) 0.0322(17) 0.0307(17) 0.0054(15) 0.0062(15) 0.0070(15)
O15 0.0311(19) 0.0315(19) 0.0280(19) 0.0069(18) 0.0052(18) 0.0070(18)
C146 0.025(3) 0.026(3) 0.024(3) 0.004(3) 0.006(2) 0.005(2)
O18 0.031(2) 0.030(2) 0.029(2) 0.0043(19) 0.0055(19) 0.0061(19)
O19 0.030(2) 0.030(2) 0.027(2) 0.004(2) 0.006(2) 0.006(2)
O20 0.0312(19) 0.033(2) 0.032(2) 0.0051(18) 0.0067(18) 0.0074(18)
O21 0.032(3) 0.030(3) 0.030(3) 0.004(3) 0.006(3) 0.005(3)
O22 0.031(3) 0.034(3) 0.027(3) 0.015(3) 0.004(3) 0.009(3)
O23 0.031(3) 0.032(3) 0.031(3) -0.001(3) 0.004(3) 0.010(3)
C140 0.031(3) 0.034(3) 0.026(3) 0.015(3) 0.004(3) 0.009(3)
O25 0.035(3) 0.035(3) 0.036(3) 0.009(3) 0.008(3) 0.006(3)
O26 0.0314(18) 0.0334(18) 0.0318(18) 0.0052(16) 0.0066(16) 0.0072(16)
C137 0.034(3) 0.037(3) 0.028(3) 0.011(3) 0.002(3) 0.009(3)
C139 0.032(2) 0.034(2) 0.027(2) 0.011(2) 0.005(2) 0.008(2)
O30 0.0315(16) 0.0322(16) 0.0306(16) 0.0054(15) 0.0060(14) 0.0070(15)
O31 0.038(2) 0.037(2) 0.040(2) 0.007(2) 0.007(2) 0.006(2)
O33 0.031(3) 0.032(3) 0.030(3) 0.000(3) 0.005(2) 0.009(2)
O34 0.039(2) 0.037(2) 0.040(2) 0.007(2) 0.006(2) 0.006(2)
C147 0.031(2) 0.032(2) 0.028(2) 0.008(2) 0.006(2) 0.007(2)
C148 0.031(3) 0.032(3) 0.031(3) -0.001(3) 0.004(3) 0.009(3)
O37 0.0317(18) 0.0333(18) 0.0318(18) 0.0053(16) 0.0065(16) 0.0071(16)
C141 0.034(3) 0.035(3) 0.036(3) 0.011(2) 0.009(2) 0.006(2)
O39 0.039(2) 0.038(2) 0.041(2) 0.006(2) 0.006(2) 0.006(2)
C142 0.034(3) 0.031(3) 0.032(3) 0.001(3) 0.002(3) 0.006(3)
C1 0.034(3) 0.033(3) 0.034(3) 0.007(2) 0.008(2) 0.007(2)
O144 0.039(2) 0.037(2) 0.040(2) 0.007(2) 0.006(2) 0.006(2)
C5 0.033(3) 0.034(3) 0.035(3) 0.011(3) 0.009(3) 0.006(3)
C7 0.023(3) 0.026(3) 0.021(3) 0.000(3) 0.005(3) 0.003(3)
C8 0.023(3) 0.026(3) 0.021(3) 0.000(2) 0.005(2) 0.003(2)
C9 0.033(4) 0.032(4) 0.033(4) 0.013(4) 0.012(4) 0.005(4)
C10 0.034(2) 0.034(2) 0.036(3) 0.010(2) 0.009(2) 0.006(2)
C11 0.032(3) 0.035(3) 0.027(3) 0.013(2) 0.005(2) 0.008(2)
C12 0.024(2) 0.027(2) 0.022(2) 0.002(2) 0.006(2) 0.004(2)
C14 0.035(3) 0.036(3) 0.037(3) 0.009(3) 0.008(3) 0.007(3)
C15 0.033(3) 0.034(3) 0.035(3) 0.010(2) 0.009(2) 0.006(2)
C16 0.032(2) 0.035(2) 0.027(2) 0.012(2) 0.005(2) 0.008(2)
C17 0.023(3) 0.027(3) 0.021(3) 0.001(2) 0.005(2) 0.003(2)
C19 0.034(3) 0.037(3) 0.029(3) 0.011(3) 0.003(3) 0.008(3)
C20 0.033(3) 0.033(3) 0.035(3) 0.012(3) 0.010(3) 0.006(3)
C21 0.032(2) 0.035(2) 0.027(2) 0.012(2) 0.005(2) 0.008(2)
C22 0.032(3) 0.035(3) 0.028(3) 0.012(3) 0.005(3) 0.008(3)
C23 0.024(2) 0.027(2) 0.021(2) 0.001(2) 0.005(2) 0.003(2)
C25 0.032(3) 0.031(3) 0.030(3) 0.006(2) 0.006(2) 0.007(2)
C26 0.034(2) 0.032(2) 0.033(2) 0.006(2) 0.007(2) 0.007(2)
C28 0.031(3) 0.030(3) 0.029(3) 0.004(2) 0.005(2) 0.006(2)
C30 0.039(2) 0.037(2) 0.040(2) 0.007(2) 0.007(2) 0.006(2)
C31 0.034(2) 0.032(2) 0.034(2) 0.008(2) 0.007(2) 0.007(2)
C32 0.022(3) 0.026(3) 0.021(3) 0.000(3) 0.004(3) 0.003(3)
C33 0.024(3) 0.026(3) 0.021(3) 0.000(2) 0.005(2) 0.003(2)
C34 0.033(3) 0.034(3) 0.035(3) 0.011(2) 0.010(2) 0.006(2)
C35 0.032(2) 0.034(2) 0.028(2) 0.010(2) 0.005(2) 0.007(2)
C36 0.034(3) 0.031(3) 0.032(3) 0.001(3) 0.002(3) 0.006(3)
C37 0.034(2) 0.033(2) 0.034(2) 0.007(2) 0.007(2) 0.007(2)
C38 0.033(2) 0.032(2) 0.032(2) 0.006(2) 0.006(2) 0.007(2)
C39 0.032(3) 0.033(3) 0.032(3) -0.001(3) 0.003(3) 0.007(3)
C0AA 0.023(3) 0.027(3) 0.021(3) 0.000(3) 0.005(3) 0.003(3)
C41 0.023(3) 0.027(3) 0.021(3) 0.000(3) 0.005(3) 0.003(3)
C42 0.033(2) 0.032(2) 0.032(2) 0.006(2) 0.006(2) 0.007(2)
C43 0.035(3) 0.035(3) 0.036(3) 0.010(2) 0.009(2) 0.006(2)
C44 0.023(3) 0.027(3) 0.021(3) 0.000(3) 0.005(2) 0.003(3)
C46 0.035(2) 0.033(2) 0.034(2) 0.007(2) 0.007(2) 0.007(2)
C47 0.034(3) 0.032(3) 0.034(3) 0.005(3) 0.007(3) 0.008(3)
C48 0.033(3) 0.033(3) 0.035(3) 0.011(3) 0.010(3) 0.007(3)
C50 0.034(3) 0.035(3) 0.036(3) 0.010(2) 0.008(2) 0.006(2)
C51 0.034(3) 0.031(3) 0.031(3) 0.001(3) 0.003(3) 0.006(3)
C52 0.032(2) 0.035(2) 0.027(2) 0.012(2) 0.005(2) 0.008(2)
C54 0.024(3) 0.027(3) 0.021(3) 0.000(2) 0.004(2) 0.002(2)
C55 0.031(3) 0.033(3) 0.031(3) -0.001(3) 0.004(3) 0.008(3)
C56 0.034(3) 0.034(3) 0.036(3) 0.010(2) 0.009(2) 0.006(2)
C57 0.034(3) 0.034(3) 0.036(3) 0.010(3) 0.008(3) 0.006(3)
C59 0.032(2) 0.036(2) 0.027(2) 0.012(2) 0.004(2) 0.008(2)
C60 0.023(2) 0.027(3) 0.021(3) 0.000(2) 0.005(2) 0.003(2)
C61 0.034(3) 0.031(3) 0.032(3) 0.001(3) 0.002(3) 0.006(3)
C62 0.035(2) 0.034(2) 0.036(2) 0.007(2) 0.007(2) 0.007(2)
C63 0.023(2) 0.027(2) 0.021(2) 0.001(2) 0.005(2) 0.003(2)
C65 0.034(2) 0.032(2) 0.033(2) 0.007(2) 0.007(2) 0.007(2)
C66 0.032(3) 0.035(3) 0.027(3) 0.012(3) 0.005(2) 0.008(3)
C67 0.035(3) 0.033(3) 0.034(3) 0.007(2) 0.007(2) 0.007(2)
C68 0.033(3) 0.031(3) 0.030(3) 0.001(3) 0.003(3) 0.006(3)
C69 0.033(2) 0.036(2) 0.028(2) 0.011(2) 0.004(2) 0.008(2)
C71 0.034(2) 0.032(2) 0.033(2) 0.007(2) 0.007(2) 0.007(2)
C73 0.034(3) 0.035(3) 0.036(3) 0.010(3) 0.010(3) 0.006(3)
C75 0.031(3) 0.035(3) 0.027(3) 0.013(2) 0.004(2) 0.009(2)
C76 0.032(4) 0.033(4) 0.032(4) -0.001(3) 0.003(3) 0.008(3)
C77 0.033(3) 0.036(3) 0.028(3) 0.011(3) 0.005(3) 0.008(3)
C78 0.035(2) 0.033(2) 0.035(2) 0.007(2) 0.007(2) 0.007(2)
C79 0.031(3) 0.033(3) 0.032(3) -0.001(3) 0.004(3) 0.007(3)
C80 0.023(2) 0.027(2) 0.021(2) 0.001(2) 0.005(2) 0.003(2)
C81 0.034(2) 0.033(2) 0.034(2) 0.006(2) 0.007(2) 0.007(2)
C82 0.033(3) 0.036(3) 0.027(3) 0.012(3) 0.004(3) 0.008(3)
C83 0.034(2) 0.034(2) 0.035(2) 0.009(2) 0.008(2) 0.006(2)
C84 0.024(2) 0.027(2) 0.022(2) 0.002(2) 0.005(2) 0.004(2)
C85 0.032(3) 0.035(3) 0.027(3) 0.013(2) 0.004(2) 0.008(2)
C86 0.033(3) 0.031(3) 0.031(3) 0.001(3) 0.003(3) 0.007(3)
C89 0.036(2) 0.034(2) 0.036(2) 0.006(2) 0.007(2) 0.007(2)
C90 0.034(3) 0.035(3) 0.036(3) 0.010(3) 0.008(3) 0.006(3)
C91 0.024(3) 0.027(3) 0.022(3) 0.000(3) 0.005(2) 0.003(2)
C94 0.033(3) 0.034(3) 0.035(3) 0.011(2) 0.010(2) 0.006(2)
C95 0.033(3) 0.031(3) 0.030(3) 0.001(3) 0.004(3) 0.006(3)
C96 0.0325(16) 0.0327(16) 0.0319(16) 0.0056(15) 0.0063(15) 0.0070(15)
C98 0.033(3) 0.031(3) 0.030(3) 0.001(3) 0.003(3) 0.006(3)
C99 0.025(3) 0.027(3) 0.022(3) 0.000(3) 0.004(3) 0.002(3)
C101 0.034(3) 0.031(3) 0.031(3) 0.001(3) 0.003(3) 0.006(3)
C103 0.033(4) 0.034(4) 0.033(4) 0.000(4) 0.003(4) 0.007(4)
C104 0.032(3) 0.036(3) 0.027(3) 0.012(2) 0.005(2) 0.008(2)
C106 0.025(3) 0.027(3) 0.022(3) 0.000(3) 0.005(3) 0.002(3)
C109 0.031(3) 0.033(3) 0.031(3) -0.001(3) 0.004(3) 0.008(3)
C110 0.035(3) 0.033(3) 0.035(3) 0.005(3) 0.007(3) 0.007(3)
C113 0.0316(18) 0.0333(18) 0.0318(18) 0.0053(16) 0.0065(16) 0.0071(16)
C117 0.032(2) 0.031(2) 0.029(2) 0.003(2) 0.004(2) 0.006(2)
C118 0.035(2) 0.033(2) 0.035(2) 0.006(2) 0.007(2) 0.007(2)
C123 0.033(2) 0.031(2) 0.030(2) 0.002(2) 0.004(2) 0.006(2)
C124 0.033(4) 0.033(4) 0.033(4) 0.000(4) 0.003(4) 0.007(4)
C131 0.035(3) 0.035(3) 0.037(3) 0.010(2) 0.008(2) 0.006(2)
C138 0.033(3) 0.036(3) 0.028(3) 0.011(2) 0.004(2) 0.008(2)
C145 0.034(3) 0.035(3) 0.036(3) 0.011(3) 0.009(3) 0.006(3)
C144 0.034(3) 0.035(3) 0.036(3) 0.010(3) 0.009(3) 0.006(3)
C40 0.0318(17) 0.0331(17) 0.0317(17) 0.0054(15) 0.0063(15) 0.0070(15)
O2 0.0322(16) 0.0331(17) 0.0312(17) 0.0057(15) 0.0059(15) 0.0069(15)
C6 0.0320(17) 0.0328(17) 0.0314(17) 0.0057(16) 0.0060(16) 0.0069(16)
C4 0.0319(15) 0.0327(15) 0.0313(15) 0.0055(13) 0.0061(13) 0.0070(13)

loop_
_atom_type_symbol
_atom_type_description
_atom_type_scat_dispersion_real
_atom_type_scat_dispersion_imag
_atom_type_scat_source
C C 0.0181 0.0091 'International Tables Vol C Tables 4.2.6.8 and 6.1.1.4'
H H 0.0000 0.0000 'International Tables Vol C Tables 4.2.6.8 and 6.1.1.4'
Ba Ba -1.0456 8.4617 'International Tables Vol C Tables 4.2.6.8 and 6.1.1.4'
O O 0.0492 0.0322 'International Tables Vol C Tables 4.2.6.8 and 6.1.1.4'

loop_
_geom_angle_atom_site_label_1
_geom_angle_atom_site_label_2
_geom_angle_atom_site_label_3
_geom_angle
_geom_angle_site_symmetry_1
_geom_angle_site_symmetry_3
O5 Ba1 O7 108.6(4) 1_455 .
O5 Ba1 O12 73.5(4) 1_455 2_656
O5 Ba1 O20 65.9(5) 1_455 .
O5 Ba1 O22 117.9(4) 1_455 2_656
O5 Ba1 O23 61.2(4) 1_455 .
O5 Ba1 C148 83.5(5) 1_455 .
O5 Ba1 O37 72.9(4) 1_455 .
O5 Ba1 C9 86.5(5) 1_455 2_655
O6 Ba1 O5 173.9(5) . 1_455
O6 Ba1 O7 65.4(5) . .
O6 Ba1 O12 112.5(5) . 2_656
O6 Ba1 O20 108.5(5) . .
O6 Ba1 O22 68.1(4) . 2_656
O6 Ba1 O23 120.0(5) . .
O6 Ba1 O26 93.8(5) . .
O6 Ba1 O33 75.0(5) . .
O6 Ba1 C148 97.8(5) . .
O6 Ba1 O37 110.5(5) . .
O6 Ba1 C9 87.6(5) . 2_655
O7 Ba1 O22 129.6(4) . 2_656
O7 Ba1 O23 100.2(5) . .
O7 Ba1 C148 93.8(6) . .
O7 Ba1 C9 22.8(5) . 2_655
O12 Ba1 O7 157.6(5) 2_656 .
O12 Ba1 O20 125.6(5) 2_656 .
O12 Ba1 O22 44.6(4) 2_656 2_656
O12 Ba1 O23 60.5(5) 2_656 .
O12 Ba1 C148 64.0(6) 2_656 .
O12 Ba1 O37 64.8(5) 2_656 .
O12 Ba1 C9 145.0(5) 2_656 2_655
O20 Ba1 O7 44.7(5) . .
O20 Ba1 O22 149.6(5) . 2_656
O20 Ba1 O23 68.7(5) . .
O20 Ba1 C148 76.6(6) . .
O20 Ba1 C9 22.0(5) . 2_655
O22 Ba1 C148 74.2(5) 2_656 .
O22 Ba1 C9 145.5(5) 2_656 2_655
O23 Ba1 O22 86.6(4) . 2_656
O23 Ba1 C148 22.3(5) . .
O23 Ba1 C9 84.8(5) . 2_655
O26 Ba1 O5 82.5(5) . 1_455
O26 Ba1 O7 69.0(5) . .
O26 Ba1 O12 132.5(5) . 2_656
O26 Ba1 O20 76.5(5) . .
O26 Ba1 O22 132.9(5) . 2_656
O26 Ba1 O23 137.2(5) . .
O26 Ba1 O33 154.4(5) . .
O26 Ba1 C148 152.9(6) . .
O26 Ba1 O37 69.2(5) . .
O26 Ba1 C9 70.2(6) . 2_655
O33 Ba1 O5 106.3(4) . 1_455
O33 Ba1 O7 85.3(5) . .
O33 Ba1 O12 72.9(5) . 2_656
O33 Ba1 O20 85.1(5) . .
O33 Ba1 O22 64.6(5) . 2_656
O33 Ba1 O23 45.1(5) . .
O33 Ba1 C148 22.8(5) . .
O33 Ba1 O37 136.2(5) . .
O33 Ba1 C9 86.1(6) . 2_655
C148 Ba1 C9 85.9(6) . 2_655
O37 Ba1 O7 137.6(5) . .
O37 Ba1 O20 128.9(5) . .
O37 Ba1 O22 77.0(5) . 2_656
O37 Ba1 O23 115.4(5) . .
O37 Ba1 C148 127.7(6) . .
O37 Ba1 C9 136.3(6) . 2_655
O4 Ba2 O5 139.6(5) . .
O4 Ba2 O9 75.7(5) . .
O4 Ba2 O10 161.6(4) . .
O4 Ba2 O11 117.3(5) . .
O4 Ba2 O15 47.1(5) . .
O4 Ba2 C146 162.9(5) . .
O4 Ba2 O19 93.4(5) . .
O4 Ba2 O23 81.2(5) . 1_655
O4 Ba2 O30 113.0(5) . .
O4 Ba2 C147 24.0(6) . .
O5 Ba2 O10 45.0(4) . .
O5 Ba2 O11 81.1(4) . .
O5 Ba2 O15 151.9(4) . .
O5 Ba2 C146 23.6(5) . .
O5 Ba2 O19 77.0(4) . .
O5 Ba2 O23 58.9(4) . 1_655
O5 Ba2 C147 159.6(5) . .
O9 Ba2 O5 127.5(4) . .
O9 Ba2 O10 116.5(5) . .
O9 Ba2 O11 46.9(5) . .
O9 Ba2 O15 78.9(5) . .
O9 Ba2 C146 117.2(5) . .
O9 Ba2 O19 152.4(5) . .
O9 Ba2 O23 134.8(4) . 1_655
O9 Ba2 O30 70.7(5) . .
O9 Ba2 C147 69.4(6) . .
O10 Ba2 C146 23.9(5) . .
O10 Ba2 O23 96.9(4) . 1_655
O10 Ba2 C147 143.8(5) . .
O11 Ba2 O10 79.6(4) . .
O11 Ba2 C146 71.7(5) . .
O11 Ba2 O23 119.5(4) . 1_655
O11 Ba2 C147 116.2(5) . .
O12 Ba2 O4 79.4(5) 2_756 .
O12 Ba2 O5 75.5(4) 2_756 .
O12 Ba2 O9 77.6(5) 2_756 .
O12 Ba2 O10 115.7(4) 2_756 .
O12 Ba2 O11 67.5(5) 2_756 .
O12 Ba2 O15 125.4(5) 2_756 .
O12 Ba2 C146 92.0(5) 2_756 .
O12 Ba2 O19 126.0(5) 2_756 .
O12 Ba2 O23 60.1(5) 2_756 1_655
O12 Ba2 O30 140.9(5) 2_756 .
O12 Ba2 C147 100.5(6) 2_756 .
O15 Ba2 O10 119.0(4) . .
O15 Ba2 O11 122.5(5) . .
O15 Ba2 C146 142.4(5) . .
O15 Ba2 O19 75.2(4) . .
O15 Ba2 O23 111.8(4) . 1_655
O15 Ba2 C147 24.8(5) . .
C146 Ba2 O23 81.7(5) . 1_655
O19 Ba2 O10 69.4(4) . .
O19 Ba2 O11 149.0(4) . .
O19 Ba2 C146 79.6(5) . .
O19 Ba2 O23 65.9(4) . 1_655
O19 Ba2 C147 90.2(5) . .
O30 Ba2 O5 106.4(5) . .
O30 Ba2 O10 62.7(5) . .
O30 Ba2 O11 74.2(5) . .
O30 Ba2 O15 70.4(5) . .
O30 Ba2 C146 82.9(5) . .
O30 Ba2 O19 91.3(5) . .
O30 Ba2 O23 154.4(5) . 1_655
O30 Ba2 C147 89.3(6) . .
C147 Ba2 C146 167.0(6) . .
C147 Ba2 O23 101.5(5) . 1_655
Ba5 Ba3 Ba2 57.30(3) 1_565 .
O6 Ba3 Ba2 70.9(3) . .
O6 Ba3 Ba5 128.1(3) . 1_565
O6 Ba3 O19 98.3(4) . .
O6 Ba3 C14 141.6(6) . 1_565
O6 Ba3 C28 86.8(5) . .
O7 Ba3 Ba2 138.0(4) . .
O7 Ba3 Ba5 164.5(4) . 1_565
O7 Ba3 O6 67.3(5) . .
O7 Ba3 O10 128.4(5) . .
O7 Ba3 O18 103.4(5) . .
O7 Ba3 O19 147.0(5) . .
O7 Ba3 O21 98.7(5) . .
O7 Ba3 O25 88.0(5) . 1_565
O7 Ba3 O31 132.8(5) . 1_565
O7 Ba3 C14 109.1(6) . 1_565
O7 Ba3 C28 123.5(6) . .
O10 Ba3 Ba2 37.6(3) . .
O10 Ba3 Ba5 63.9(3) . 1_565
O10 Ba3 O6 74.6(5) . .
O10 Ba3 O18 92.5(5) . .
O10 Ba3 O19 70.0(4) . .
O10 Ba3 O21 132.2(5) . .
O10 Ba3 O25 84.9(5) . 1_565
O10 Ba3 O31 69.3(5) . 1_565
O10 Ba3 C14 80.8(6) . 1_565
O10 Ba3 C28 86.4(5) . .
O18 Ba3 Ba2 55.9(3) . .
O18 Ba3 Ba5 83.8(3) . 1_565
O18 Ba3 O6 67.8(5) . .
O18 Ba3 O19 44.3(5) . .
O18 Ba3 O21 82.8(5) . .
O18 Ba3 O25 167.1(5) . 1_565
O18 Ba3 O31 120.6(5) . 1_565
O18 Ba3 C14 143.2(6) . 1_565
O18 Ba3 C28 22.5(6) . .
O19 Ba3 Ba2 38.4(3) . .
O19 Ba3 Ba5 39.8(3) . 1_565
O19 Ba3 C28 23.5(5) . .
O21 Ba3 Ba2 112.2(3) . .
O21 Ba3 Ba5 68.3(3) . 1_565
O21 Ba3 O6 142.0(5) . .
O21 Ba3 O19 74.0(4) . .
O21 Ba3 O25 89.6(5) . 1_565
O21 Ba3 O31 72.7(5) . 1_565
O21 Ba3 C14 75.7(6) . 1_565
O21 Ba3 C28 71.5(5) . .
O25 Ba3 Ba2 118.7(4) 1_565 .
O25 Ba3 Ba5 83.7(4) 1_565 1_565
O25 Ba3 O6 123.2(5) 1_565 .
O25 Ba3 O19 123.5(5) 1_565 .
O25 Ba3 O31 46.8(5) 1_565 1_565
O25 Ba3 C14 24.0(6) 1_565 1_565
O25 Ba3 C28 144.7(6) 1_565 .
O31 Ba3 Ba2 84.8(4) 1_565 .
O31 Ba3 Ba5 37.0(4) 1_565 1_565
O31 Ba3 O6 143.0(5) 1_565 .
O31 Ba3 O19 76.8(5) 1_565 .
O31 Ba3 C14 23.8(6) 1_565 1_565
O31 Ba3 C28 98.3(6) 1_565 .
C14 Ba3 Ba2 105.6(5) 1_565 .
C14 Ba3 Ba5 60.6(5) 1_565 1_565
C14 Ba3 O19 100.4(6) 1_565 .
C14 Ba3 C28 120.7(7) 1_565 .
C28 Ba3 Ba2 49.4(4) . .
C28 Ba3 Ba5 61.8(4) . 1_565
Ba1 Ba4 Ba2 112.33(3) . .
Ba1 Ba4 Ba3 61.87(3) . .
Ba2 Ba4 Ba3 60.01(2) . .
O6 Ba4 Ba1 39.6(3) . .
O6 Ba4 Ba2 72.8(3) . .
O6 Ba4 Ba3 36.5(3) . .
O6 Ba4 C149 23.9(5) . .
C149 Ba4 Ba1 60.2(4) . .
C149 Ba4 Ba2 55.8(4) . .
C149 Ba4 Ba3 47.2(4) . .
O15 Ba4 Ba1 149.1(3) . .
O15 Ba4 Ba2 38.3(3) . .
O15 Ba4 Ba3 88.6(3) . .
O15 Ba4 O6 110.7(5) . .
O15 Ba4 C149 93.7(6) . .
O15 Ba4 O18 71.5(5) . .
O15 Ba4 O22 148.5(5) . 2_656
O15 Ba4 O30 73.0(5) . .
O15 Ba4 O33 140.7(5) . .
O15 Ba4 O2 67.0(5) . .
O18 Ba4 Ba1 84.4(3) . .
O18 Ba4 Ba2 59.0(3) . .
O18 Ba4 Ba3 29.2(3) . .
O18 Ba4 O6 65.7(5) . .
O18 Ba4 C149 73.3(5) . .
O18 Ba4 O30 74.2(5) . .
O18 Ba4 O33 74.1(5) . .
O18 Ba4 O2 127.0(5) . .
O22 Ba4 Ba1 45.3(3) 2_656 .
O22 Ba4 Ba2 125.4(3) 2_656 .
O22 Ba4 Ba3 102.8(3) 2_656 .
O22 Ba4 O6 68.8(4) 2_656 .
O22 Ba4 C149 74.4(6) 2_656 .
O22 Ba4 O18 129.2(5) 2_656 .
O22 Ba4 O30 89.2(5) 2_656 .
O22 Ba4 O33 70.3(5) 2_656 .
O22 Ba4 O2 81.9(5) 2_656 .
O30 Ba4 Ba1 82.2(3) . .
O30 Ba4 Ba2 36.9(3) . .
O30 Ba4 Ba3 55.8(3) . .
O30 Ba4 O6 44.8(4) . .
O30 Ba4 C149 21.9(5) . .
O30 Ba4 O33 115.0(5) . .
O30 Ba4 O2 63.4(5) . .
O33 Ba4 Ba1 39.6(3) . .
O33 Ba4 Ba2 129.1(4) . .
O33 Ba4 Ba3 69.5(4) . .
O33 Ba4 O6 70.5(4) . .
O33 Ba4 C149 94.3(5) . .
O33 Ba4 O2 152.2(5) . .
O2 Ba4 Ba1 117.6(3) . .
O2 Ba4 Ba2 68.0(3) . .
O2 Ba4 Ba3 118.8(3) . .
O2 Ba4 O6 100.1(4) . .
O2 Ba4 C149 78.0(5) . .
Ba2 Ba5 Ba1 61.45(3) 1_545 1_645
Ba3 Ba5 Ba1 112.28(3) 1_545 1_645
Ba3 Ba5 Ba2 65.81(3) 1_545 1_545
O5 Ba5 Ba1 40.0(3) 1_545 1_645
O5 Ba5 Ba2 41.8(3) 1_545 1_545
O5 Ba5 Ba3 72.4(3) 1_545 1_545
O19 Ba5 Ba1 103.3(3) 1_545 1_645
O19 Ba5 Ba2 42.4(3) 1_545 1_545
O19 Ba5 Ba3 48.3(3) 1_545 1_545
O19 Ba5 O5 79.2(4) 1_545 1_545
O19 Ba5 O39 121.9(5) 1_545 .
O19 Ba5 O144 132.3(5) 1_545 .
O20 Ba5 Ba1 40.0(4) 1_645 1_645
O20 Ba5 Ba2 100.6(4) 1_645 1_545
O20 Ba5 Ba3 128.2(4) 1_645 1_545
O20 Ba5 O5 67.3(5) 1_645 1_545
O20 Ba5 O19 143.0(5) 1_645 1_545
O20 Ba5 O23 76.3(5) 1_645 1_645
O20 Ba5 O34 143.0(5) 1_645 .
O20 Ba5 O39 74.0(5) 1_645 .
O20 Ba5 O144 84.7(5) 1_645 .
O23 Ba5 Ba1 43.5(3) 1_645 1_645
O23 Ba5 Ba2 47.6(4) 1_645 1_545
O23 Ba5 Ba3 113.1(4) 1_645 1_545
O23 Ba5 O5 63.8(5) 1_645 1_545
O23 Ba5 O19 75.0(5) 1_645 1_545
O23 Ba5 O34 131.4(5) 1_645 .
O23 Ba5 O39 78.9(5) 1_645 .
O23 Ba5 O144 138.6(5) 1_645 .
O31 Ba5 Ba1 107.3(4) . 1_645
O31 Ba5 Ba2 95.3(4) . 1_545
O31 Ba5 Ba3 40.8(4) . 1_545
O31 Ba5 O5 75.5(5) . 1_545
O31 Ba5 O19 89.1(5) . 1_545
O31 Ba5 O20 97.1(5) . 1_645
O31 Ba5 O23 138.3(5) . 1_645
O31 Ba5 O34 77.2(5) . .
O31 Ba5 O39 139.7(5) . .
O31 Ba5 O144 79.8(5) . .
O34 Ba5 Ba1 174.9(4) . 1_645
O34 Ba5 Ba2 116.2(4) . 1_545
O34 Ba5 Ba3 69.4(4) . 1_545
O34 Ba5 O5 141.7(5) . 1_545
O34 Ba5 O19 73.9(5) . 1_545
O34 Ba5 O39 86.9(5) . .
O34 Ba5 O144 58.3(5) . .
O39 Ba5 Ba1 91.0(4) . 1_645
O39 Ba5 Ba2 124.9(4) . 1_545
O39 Ba5 Ba3 155.8(4) . 1_545
O39 Ba5 O5 131.0(5) . 1_545
O39 Ba5 O144 60.4(5) . .
O144 Ba5 Ba1 124.3(4) . 1_645
O144 Ba5 Ba2 173.3(4) . 1_545
O144 Ba5 Ba3 107.6(4) . 1_545
O144 Ba5 O5 139.5(5) . 1_545
C147 O4 Ba2 93.5(14) . .
Ba1 O5 Ba2 101.6(5) 1_655 .
Ba1 O5 Ba5 98.5(5) 1_655 1_565
Ba2 O5 Ba5 95.7(4) . 1_565
C146 O5 Ba1 142.0(14) . 1_655
C146 O5 Ba2 91.4(13) . .
C146 O5 Ba5 115.8(13) . 1_565
Ba1 O6 Ba3 110.5(5) . .
Ba1 O6 Ba4 95.1(5) . .
Ba3 O6 Ba4 105.0(5) . .
C149 O6 Ba1 143.9(15) . .
C149 O6 Ba3 103.9(14) . .
C149 O6 Ba4 86.0(13) . .
Ba3 O7 Ba1 113.2(6) . .
C9 O7 Ba1 92.9(14) 2_655 .
C9 O7 Ba3 141.5(15) 2_655 .
C25 O9 Ba2 97.3(14) . .
Ba3 O10 Ba2 110.0(5) . .
C146 O10 Ba2 84.7(13) . .
C146 O10 Ba3 139.4(14) . .
C25 O11 Ba2 89.0(13) . .
Ba2 O12 Ba1 107.4(5) 2_756 2_656
C140 O12 Ba1 100.7(14) . 2_656
C140 O12 Ba2 151.5(15) . 2_756
O6 C149 Ba4 70.1(12) . .
O6 C149 C32 116(2) . 2_655
O30 C149 Ba4 55.7(12) . .
O30 C149 O6 121(2) . .
O30 C149 C32 122(2) . 2_655
C32 C149 Ba4 162.5(16) 2_655 .
Ba4 O15 Ba2 106.0(5) . .
C147 O15 Ba2 86.9(13) . .
C147 O15 Ba4 151.0(15) . .
O5 C146 Ba2 65.0(12) . .
O5 C146 O10 124(2) . .
O5 C146 C12 118.4(19) . .
O10 C146 Ba2 71.4(12) . .
O10 C146 C12 118(2) . .
C12 C146 Ba2 141.0(15) . .
Ba3 O18 Ba4 121.5(6) . .
C28 O18 Ba3 101.4(14) . .
C28 O18 Ba4 125.9(15) . .
Ba2 O19 Ba3 99.0(5) . .
Ba5 O19 Ba2 98.5(5) 1_565 .
Ba5 O19 Ba3 91.9(5) 1_565 .
C28 O19 Ba2 107.0(14) . .
C28 O19 Ba3 80.8(13) . .
C28 O19 Ba5 154.3(15) . 1_565
Ba5 O20 Ba1 103.3(6) 1_465 .
C9 O20 Ba1 99.6(14) 2_655 .
C9 O20 Ba5 151.3(16) 2_655 1_465
C30 O21 Ba3 134.4(15) 1_565 .
Ba4 O22 Ba1 96.1(5) 2_656 2_656
C140 O22 Ba1 89.3(13) . 2_656
C140 O22 Ba4 131.7(16) . 2_656
Ba1 O23 Ba2 90.8(4) . 1_455
Ba5 O23 Ba1 98.2(5) 1_465 .
Ba5 O23 Ba2 93.1(5) 1_465 1_455
C148 O23 Ba1 91.6(13) . .
C148 O23 Ba2 133.1(16) . 1_455
C148 O23 Ba5 132.7(16) . 1_465
O12 C140 Ba1 56.6(11) . 2_656
O12 C140 C75 115(2) . .
O22 C140 Ba1 68.9(12) . 2_656
O22 C140 O12 125(2) . .
O22 C140 C75 119(2) . .
C75 C140 Ba1 169.4(16) . 2_656
C14 O25 Ba3 93.3(15) . 1_545
C19 C137 C82 125(3) . .
C35 C139 C21 127(2) . .
Ba4 O30 Ba2 106.5(5) . .
C149 O30 Ba2 133.8(16) . .
C149 O30 Ba4 102.4(14) . .
Ba5 O31 Ba3 102.2(6) . 1_545
C14 O31 Ba3 91.0(15) . 1_545
C14 O31 Ba5 163.7(17) . .
Ba4 O33 Ba1 101.2(5) . .
C148 O33 Ba1 99.9(14) . .
C148 O33 Ba4 142.1(16) . .
C30 O34 Ba5 135.5(17) . .
O4 C147 Ba2 62.4(12) . .
O4 C147 O15 123(2) . .
O4 C147 C35 121(2) . .
O15 C147 Ba2 68.3(12) . .
O15 C147 C35 116(2) . .
C35 C147 Ba2 149.9(16) . .
O23 C148 Ba1 66.1(12) . .
O23 C148 O33 123(2) . .
O23 C148 C55 122(2) . .
O33 C148 Ba1 57.2(12) . .
O33 C148 C55 115(2) . .
C55 C148 Ba1 170.7(16) . .
C113 O37 Ba1 125.0(12) . .
C10 C141 C43 122(2) . .
C56 C141 C10 117(2) . .
C56 C141 C43 121(2) . .
C61 C142 C51 121(2) . .
C31 C1 C67 120(2) . .
C73 C5 C34 121(2) . .
C32 C7 C8 125(2) . .
C33 C8 C7 124(2) . .
C33 C8 C60 120(2) . .
C60 C8 C7 115.8(19) . .
O7 C9 Ba1 64.3(12) 2_655 2_655
O7 C9 C48 119(2) 2_655 .
O20 C9 Ba1 58.4(12) 2_655 2_655
O20 C9 O7 122(2) 2_655 2_655
O20 C9 C48 119(2) 2_655 .
C48 C9 Ba1 174.0(18) . 2_655
C141 C10 C50 120(2) . .
C15 C10 C141 121(2) . .
C15 C10 C50 118(2) . .
C52 C11 C59 120(2) . .
C52 C11 C85 124(2) . .
C59 C11 C85 116(2) . .
C84 C12 C146 123(2) . .
O25 C14 Ba3 62.8(13) . 1_545
O25 C14 C131 121(2) . .
O31 C14 Ba3 65.2(14) . 1_545
O31 C14 O25 123(2) . .
O31 C14 C131 116(2) . .
C131 C14 Ba3 150.2(17) . 1_545
C10 C15 C57 118(2) . .
C94 C15 C10 120(2) . .
C94 C15 C57 122(2) . .
C21 C16 C52 120(2) . .
C21 C16 C66 122(2) . .
C52 C16 C66 118(2) . .
C41 C17 C80 120(2) . .
C137 C19 C138 122(3) . .
C48 C20 C94 125(2) . .
C16 C21 C139 119(2) . .
C16 C21 C69 121(2) . .
C69 C21 C139 120(2) . .
C104 C22 C77 120(2) . .
C63 C23 C33 119(2) . .
C63 C23 C91 123(2) . .
C91 C23 C33 118(2) . .
O9 C25 Ba2 59.4(12) . .
O9 C25 C38 115(2) . .
O11 C25 Ba2 67.5(12) . .
O11 C25 O9 127(2) . .
O11 C25 C38 119(2) . .
C38 C25 Ba2 171.4(17) . .
C71 C26 C81 120(2) . .
C71 C26 C96 122(2) . .
C96 C26 C81 118(2) . .
O18 C28 Ba3 56.1(12) . .
O18 C28 O19 124(2) . .
O18 C28 C117 117(2) . .
O19 C28 Ba3 75.7(13) . .
O19 C28 C117 119(2) . .
C117 C28 Ba3 149.2(16) . .
O21 C30 C89 114(2) 1_545 .
O34 C30 O21 128(2) . 1_545
O34 C30 C89 118(2) . .
C1 C31 C65 123(2) . .
C7 C32 C149 123(2) . 2_655
C8 C33 C23 120(2) . .
C8 C33 C54 123(2) . .
C54 C33 C23 117.2(19) . .
C56 C34 C5 119(2) . .
C56 C34 C94 120(2) . .
C94 C34 C5 121(2) . .
C139 C35 C147 121(2) . .
C101 C36 C61 122(2) . .
C46 C37 C65 120(2) . .
C78 C37 C46 122(2) . .
C78 C37 C65 119(2) . .
C42 C38 C25 125(2) . .
C103 C39 C79 119(2) . .
C44 C0AA C41 121(2) . .
C17 C41 C0AA 122(2) . .
C38 C42 C71 122(2) . .
C131 C43 C141 127(3) . .
C0AA C44 C60 122(2) . .
C37 C46 C62 119(2) . .
C37 C46 C81 120(2) . .
C81 C46 C62 121(2) . .
C96 C47 C110 120(2) . .
C20 C48 C9 123(2) . .
C83 C50 C10 121(2) . .
C142 C51 C86 118(2) . .
C76 C51 C142 121(2) 2_666 .
C76 C51 C86 120(2) 2_666 .
C11 C52 C16 121(2) . .
C11 C52 C104 121(2) . .
C104 C52 C16 118(2) . .
C99 C54 C33 123(2) . .
C109 C55 C148 123(2) . .
C141 C56 C145 119(2) . .
C34 C56 C141 122(2) . .
C34 C56 C145 119(2) . .
C90 C57 C15 121(2) . .
C11 C59 C69 117(2) . .
C82 C59 C11 123(2) . .
C82 C59 C69 120(2) . .
C8 C60 C80 120(2) . .
C44 C60 C8 123.0(19) . .
C44 C60 C80 117(2) . .
C142 C61 C36 120(2) . .
C89 C62 C46 128(2) . .
C23 C63 C80 122(2) . .
C23 C63 C84 117(2) . .
C80 C63 C84 120(2) . .
C31 C65 C37 117(2) . .
C71 C65 C31 122(2) . .
C71 C65 C37 121(2) . .
C77 C66 C16 120(2) . .
C78 C67 C1 119(2) . .
C124 C68 C98 122(2) 2_666 .
C21 C69 C59 121(2) . .
C21 C69 C138 124(2) . .
C138 C69 C59 115(2) . .
C26 C71 C42 119(2) . .
C65 C71 C26 119(2) . .
C65 C71 C42 121(2) . .
C144 C73 C5 120(2) . .
C85 C75 C140 123(2) . .
C51 C76 C79 120(2) 2_666 .
C51 C76 C109 120(2) 2_666 .
C79 C76 C109 120(2) . .
C66 C77 C22 122(2) . .
C67 C78 C37 122(2) . .
C39 C79 C76 120(2) . .
C39 C79 C98 122(2) . 2_666
C76 C79 C98 118(2) . 2_666
C17 C80 C60 118(2) . .
C63 C80 C17 123(2) . .
C63 C80 C60 119(2) . .
C46 C81 C26 119(2) . .
C118 C81 C26 118(2) . .
C118 C81 C46 122(2) . .
C137 C82 C59 117(2) . .
C50 C83 C90 121(2) . .
C12 C84 C63 124(2) . .
C75 C85 C11 127(2) . .
C95 C86 C51 119(2) . .
C95 C86 C101 122(2) . .
C101 C86 C51 119(2) . .
C62 C89 C30 120(2) . .
C57 C90 C83 121(2) . .
C106 C91 C23 121(2) . .
C15 C94 C20 117(2) . .
C15 C94 C34 119(2) . .
C34 C94 C20 124(2) . .
C86 C95 C98 121(2) . .
C86 C95 C123 120(2) . .
C98 C95 C123 119(2) . .
C47 C96 C26 121(2) . .
C68 C98 C79 116(2) . 2_666
C95 C98 C68 123(2) . .
C95 C98 C79 121(2) . 2_666
C54 C99 C106 121(2) . .
C36 C101 C86 120(2) . .
C39 C103 C124 122(3) . .
C22 C104 C52 121(2) . .
C91 C106 C99 120(2) . .
C55 C109 C76 124(2) . .
C118 C110 C47 119(2) . .
O37 C113 C40 115(2) . .
C123 C117 C28 127(2) . .
C110 C118 C81 122(2) . .
C117 C123 C95 124(2) . .
C68 C124 C103 120(2) 2_666 .
C43 C131 C14 123(2) . .
C19 C138 C69 121(2) . .
C144 C145 C56 121(2) . .
C145 C144 C73 121(2) . .
C6 O2 Ba4 131.9(13) . .
O2 C6 C4 111(2) . .

loop_
_geom_bond_atom_site_label_1
_geom_bond_atom_site_label_2
_geom_bond_distance
_geom_bond_site_symmetry_2
Ba1 O5 2.794(15) 1_455
Ba1 O6 2.749(16) .
Ba1 O7 2.967(17) .
Ba1 O12 2.796(16) 2_656
Ba1 O20 2.840(16) .
Ba1 O22 3.070(15) 2_656
Ba1 O23 2.992(16) .
Ba1 O26 2.756(16) .
Ba1 O33 2.794(16) .
Ba1 C148 3.27(2) .
Ba1 O37 2.805(16) .
Ba1 C9 3.29(2) 2_655
Ba2 O4 2.718(16) .
Ba2 O5 2.840(15) .
Ba2 O9 2.756(16) .
Ba2 O10 2.983(15) .
Ba2 O11 2.935(16) .
Ba2 O12 2.618(16) 2_756
Ba2 O15 2.847(16) .
Ba2 C146 3.13(2) .
Ba2 O19 2.892(16) .
Ba2 O23 3.139(17) 1_655
Ba2 O30 2.762(17) .
Ba2 C147 3.06(2) .
Ba3 Ba5 4.2231(17) 1_565
Ba3 O6 2.934(16) .
Ba3 O7 2.625(16) .
Ba3 O10 2.627(15) .
Ba3 O18 2.722(16) .
Ba3 O19 3.154(16) .
Ba3 O21 2.748(16) .
Ba3 O25 2.770(17) 1_565
Ba3 O31 2.823(18) 1_565
Ba3 C14 3.11(3) 1_565
Ba3 C28 3.21(2) .
Ba4 O6 3.065(16) .
Ba4 C149 3.25(2) .
Ba4 O15 2.681(16) .
Ba4 O18 2.734(16) .
Ba4 O22 2.697(17) 2_656
Ba4 O30 2.750(16) .
Ba4 O33 2.764(16) .
Ba4 O2 3.027(16) .
Ba5 Ba1 4.3003(16) 1_645
Ba5 Ba2 4.2424(17) 1_545
Ba5 Ba3 4.2231(17) 1_545
Ba5 O5 2.883(15) 1_545
Ba5 O19 2.707(16) 1_545
Ba5 O20 2.641(16) 1_645
Ba5 O23 2.690(16) 1_645
Ba5 O31 2.598(18) .
Ba5 O34 2.691(18) .
Ba5 O39 2.779(18) .
Ba5 O144 2.874(18) .
O4 C147 1.25(3) .
O5 Ba1 2.794(15) 1_655
O5 Ba5 2.883(15) 1_565
O5 C146 1.26(3) .
O6 C149 1.32(3) .
O7 C9 1.27(3) 2_655
O9 C25 1.27(3) .
O10 C146 1.28(3) .
O11 C25 1.27(3) .
O12 Ba1 2.796(16) 2_656
O12 Ba2 2.618(16) 2_756
O12 C140 1.30(3) .
C149 O30 1.24(3) .
C149 C32 1.54(3) 2_655
O15 C147 1.29(3) .
C146 C12 1.51(3) .
O18 C28 1.25(3) .
O19 Ba5 2.707(16) 1_565
O19 C28 1.30(3) .
O20 Ba5 2.641(16) 1_465
O20 C9 1.25(3) 2_655
O21 C30 1.32(3) 1_565
O22 Ba1 3.070(15) 2_656
O22 Ba4 2.697(17) 2_656
O22 C140 1.22(3) .
O23 Ba2 3.139(17) 1_455
O23 Ba5 2.690(16) 1_465
O23 C148 1.24(3) .
C140 Ba1 3.29(2) 2_656
C140 C75 1.53(3) .
O25 Ba3 2.770(17) 1_545
O25 C14 1.27(3) .
C137 C19 1.25(3) .
C137 C82 1.41(3) .
C139 C21 1.45(3) .
C139 C35 1.34(3) .
O31 Ba3 2.823(18) 1_545
O31 C14 1.26(3) .
O33 C148 1.29(3) .
O34 C30 1.21(3) .
C147 C35 1.52(3) .
C148 C55 1.49(3) .
O37 C113 1.43(3) .
C141 C10 1.44(3) .
C141 C43 1.45(3) .
C141 C56 1.40(4) .
C142 C51 1.44(3) .
C142 C61 1.36(4) .
C1 C31 1.31(3) .
C1 C67 1.45(3) .
C5 C34 1.42(4) .
C5 C73 1.40(3) .
C7 C8 1.48(3) .
C7 C32 1.27(3) .
C8 C33 1.38(3) .
C8 C60 1.43(3) .
C9 Ba1 3.29(2) 2_655
C9 O7 1.27(3) 2_655
C9 O20 1.25(3) 2_655
C9 C48 1.47(3) .
C10 C15 1.42(3) .
C10 C50 1.47(4) .
C11 C52 1.42(3) .
C11 C59 1.43(3) .
C11 C85 1.50(3) .
C12 C84 1.33(3) .
C14 Ba3 3.11(3) 1_545
C14 C131 1.52(3) .
C15 C57 1.46(3) .
C15 C94 1.41(4) .
C16 C21 1.38(3) .
C16 C52 1.44(3) .
C16 C66 1.46(3) .
C17 C41 1.35(3) .
C17 C80 1.44(3) .
C19 C138 1.37(3) .
C20 C48 1.37(3) .
C20 C94 1.45(3) .
C21 C69 1.40(3) .
C22 C77 1.40(3) .
C22 C104 1.38(3) .
C23 C33 1.46(3) .
C23 C63 1.38(3) .
C23 C91 1.45(3) .
C25 C38 1.50(3) .
C26 C71 1.41(4) .
C26 C81 1.45(3) .
C26 C96 1.42(3) .
C28 C117 1.47(3) .
C30 O21 1.32(3) 1_545
C30 C89 1.52(4) .
C31 C65 1.42(3) .
C32 C149 1.54(3) 2_655
C33 C54 1.45(3) .
C34 C56 1.40(3) .
C34 C94 1.42(3) .
C36 C61 1.42(3) .
C36 C101 1.37(3) .
C37 C46 1.40(4) .
C37 C65 1.45(3) .
C37 C78 1.40(3) .
C38 C42 1.34(3) .
C39 C79 1.41(4) .
C39 C103 1.34(4) .
C0AA C41 1.39(3) .
C0AA C44 1.33(3) .
C42 C71 1.50(3) .
C43 C131 1.33(4) .
C44 C60 1.40(3) .
C46 C62 1.50(3) .
C46 C81 1.43(3) .
C47 C96 1.39(4) .
C47 C110 1.40(3) .
C50 C83 1.34(3) .
C51 C76 1.40(4) 2_666
C51 C86 1.46(3) .
C52 C104 1.42(3) .
C54 C99 1.34(3) .
C55 C109 1.36(3) .
C56 C145 1.46(3) .
C57 C90 1.37(4) .
C59 C69 1.47(3) .
C59 C82 1.41(3) .
C60 C80 1.45(3) .
C62 C89 1.31(4) .
C63 C80 1.39(3) .
C63 C84 1.50(3) .
C65 C71 1.40(3) .
C66 C77 1.33(3) .
C67 C78 1.35(4) .
C68 C98 1.43(3) .
C68 C124 1.35(4) 2_666
C69 C138 1.46(3) .
C73 C144 1.39(3) .
C75 C85 1.26(3) .
C76 C51 1.40(4) 2_666
C76 C79 1.45(3) .
C76 C109 1.45(3) .
C79 C98 1.45(3) 2_666
C81 C118 1.40(4) .
C83 C90 1.44(3) .
C86 C95 1.38(3) .
C86 C101 1.43(4) .
C91 C106 1.37(3) .
C95 C98 1.41(4) .
C95 C123 1.48(3) .
C98 C79 1.45(3) 2_666
C99 C106 1.43(3) .
C103 C124 1.42(3) .
C110 C118 1.38(3) .
C113 C40 1.51(3) .
C117 C123 1.33(3) .
C124 C68 1.35(4) 2_666
C145 C144 1.34(4) .
O2 C6 1.38(3) .
C6 C4 1.59(3) .

loop_
_platon_squeeze_void_nr
_platon_squeeze_void_average_x
_platon_squeeze_void_average_y
_platon_squeeze_void_average_z
_platon_squeeze_void_volume
_platon_squeeze_void_count_electrons
_platon_squeeze_void_content
1 0.000 0.006 0.000 374 207 ' '
2 0.500 0.569 0.500 601 337 ' '
3 0.300 0.828 0.205 8 4 ' '
4 0.700 0.172 0.795 8 4 ' '
